data_7120836
loop_
_publ_author_name
'Gilliard, Robert J.'
'Suter, Riccardo'
'Schrader, Erik'
'Benk\"o, Zoltan'
'Rheingold, Arnold L.'
'Gr\"utzmacher, Hansj\"org'
'Protasiewicz, John D.'

_publ_section_title
;
 Synthesis of P2C2O2 and P2CO via NHC-Mediated Coupling of the
 Phosphaethynolate Anion
;
_journal_name_full 'Chem. Commun.'
_journal_paper_doi 10.1039/C7CC07654A
_journal_year 2017
_chemical_formula_moiety 'C29 H36 N2 O2 P2, C4 H7 O'
_chemical_formula_sum 'C33 H43 N2 O3 P2'
_chemical_formula_weight 577.63
_chemical_properties_physical ', Air-sensitive,Moisture-sensitive,Oxygen-sensitive'
_space_group_crystal_system monoclinic
_space_group_IT_number 14
_space_group_name_Hall '-P 2yn'
_space_group_name_H-M_alt 'P 1 21/n 1'
_symmetry_space_group_name_Hall '-P 2yn'
_symmetry_space_group_name_H-M 'P 1 21/n 1'
_atom_sites_solution_hydrogens geom
_atom_sites_solution_primary dual
_audit_creation_date 2016-04-18
_audit_creation_method
;
Olex2 1.2
(compiled 2016.02.19 svn.r3266 for OlexSys, GUI svn.r5155)
;
_audit_update_record
;
2017-03-09 deposited with the CCDC.
2017-10-27 downloaded from the CCDC.
;
_cell_angle_alpha 90
_cell_angle_beta 97.856(3)
_cell_angle_gamma 90
_cell_formula_units_Z 4
_cell_length_a 9.6328(5)
_cell_length_b 23.1916(9)
_cell_length_c 15.9848(7)
_cell_measurement_reflns_used 6198
_cell_measurement_temperature 100
_cell_measurement_theta_max 27.19
_cell_measurement_theta_min 2.34
_cell_volume 3537.5(3)
_computing_molecular_graphics 'Olex2 (Dolomanov et al., 2009)'
_computing_publication_material 'Olex2 (Dolomanov et al., 2009)'
_computing_structure_refinement 'XL (Sheldrick, 2008)'
_computing_structure_solution 'XM (Sheldrick, 2008)'
_diffrn_ambient_temperature 100.0
_diffrn_measured_fraction_theta_full 0.999
_diffrn_measured_fraction_theta_max 0.999
_diffrn_measurement_device_type 'Bruker APEX-II CCD'
_diffrn_measurement_method '\f and \w scans'
_diffrn_radiation_type MoK\a
_diffrn_radiation_wavelength 0.71073
_diffrn_reflns_av_R_equivalents 0.0302
_diffrn_reflns_av_unetI/netI 0.0296
_diffrn_reflns_Laue_measured_fraction_full 0.999
_diffrn_reflns_Laue_measured_fraction_max 0.999
_diffrn_reflns_limit_h_max 9
_diffrn_reflns_limit_h_min -11
_diffrn_reflns_limit_k_max 27
_diffrn_reflns_limit_k_min -27
_diffrn_reflns_limit_l_max 18
_diffrn_reflns_limit_l_min -18
_diffrn_reflns_number 21551
_diffrn_reflns_point_group_measured_fraction_full 0.999
_diffrn_reflns_point_group_measured_fraction_max 0.999
_diffrn_reflns_theta_full 24.998
_diffrn_reflns_theta_max 24.998
_diffrn_reflns_theta_min 2.177
_diffrn_standards_number 0
_exptl_absorpt_coefficient_mu 0.154
_exptl_absorpt_correction_T_max 0.0644
_exptl_absorpt_correction_T_min 0.0406
_exptl_absorpt_correction_type multi-scan
_exptl_absorpt_process_details
;
SADABS-2014/5 (Bruker,2014/5) was used for absorption correction.
wR2(int) was 0.0702 before and 0.0430 after correction.
The Ratio of minimum to maximum transmission is 0.6304.
The \l/2 correction factor is 0.00150.
;
_exptl_crystal_colour Orange
_exptl_crystal_colour_primary orange
_exptl_crystal_density_diffrn 1.085
_exptl_crystal_description block
_exptl_crystal_F_000 1236
_exptl_crystal_recrystallization_method 'Re-crystallisation from solvent: THF, Dioxane, Hexanes'
_exptl_crystal_size_max 0.28
_exptl_crystal_size_mid 0.24
_exptl_crystal_size_min 0.2
_refine_diff_density_max 1.424
_refine_diff_density_min -0.509
_refine_diff_density_rms 0.071
_refine_ls_extinction_method none
_refine_ls_goodness_of_fit_ref 1.052
_refine_ls_hydrogen_treatment constr
_refine_ls_matrix_type full
_refine_ls_number_parameters 369
_refine_ls_number_reflns 6220
_refine_ls_number_restraints 0
_refine_ls_restrained_S_all 1.052
_refine_ls_R_factor_all 0.0788
_refine_ls_R_factor_gt 0.0658
_refine_ls_shift/su_max 0.001
_refine_ls_shift/su_mean 0.000
_refine_ls_structure_factor_coef Fsqd
_refine_ls_weighting_details 'w=1/[\s^2^(Fo^2^)+(0.0955P)^2^+5.0491P] where P=(Fo^2^+2Fc^2^)/3'
_refine_ls_weighting_scheme calc
_refine_ls_wR_factor_gt 0.1757
_refine_ls_wR_factor_ref 0.1890
_reflns_Friedel_coverage 0.000
_reflns_number_gt 4987
_reflns_number_total 6220
_reflns_threshold_expression 'I > 2\s(I)'
_cod_data_source_file c7cc07654a2.cif
_cod_data_source_block pro71_a_sq
_cod_database_code 7120836
_shelx_space_group_comment
;
The symmetry employed for this shelxl refinement is uniquely defined
by the following loop, which should always be used as a source of
symmetry information in preference to the above space-group names.
They are only intended as comments.
;
_shelx_estimated_absorpt_t_max 0.970
_shelx_estimated_absorpt_t_min 0.958
_olex2_refinement_description
;
1. Fixed Uiso
 At 1.2 times of:
  All C(H) groups, All C(H,H) groups
 At 1.5 times of:
  All C(H,H,H) groups
2.a Ternary CH refined with riding coordinates:
 C2(H2), C11(H11), C21(H21), C24(H24)
2.b Secondary CH2 refined with riding coordinates:
 C30(H30A,H30B), C31(H31A,H31B), C32(H32A,H32B)
2.c Aromatic/amide H refined with riding coordinates:
 C5(H5), C6(H6), C7(H7), C13(H13), C14(H14), C17(H17), C18(H18), C19(H19),
 C33(H33)
2.d Idealised Me refined as rotating group:
 C1(H1A,H1B,H1C), C3(H3A,H3B,H3C), C10(H10A,H10B,H10C), C12(H12A,H12B,H12C),
 C22(H22A,H22B,H22C), C23(H23A,H23B,H23C), C25(H25A,H25B,H25C), C26(H26A,H26B,
 H26C)
;
_shelx_shelxl_version_number 2014/7
_olex2_submission_special_instructions 'No special instructions were received'

loop_
_space_group_symop_operation_xyz
'x, y, z'
'-x+1/2, y+1/2, -z+1/2'
'-x, -y, -z'
'x-1/2, -y-1/2, z-1/2'

loop_
_atom_site_label
_atom_site_type_symbol
_atom_site_fract_x
_atom_site_fract_y
_atom_site_fract_z
_atom_site_U_iso_or_equiv
_atom_site_adp_type
_atom_site_occupancy
_atom_site_site_symmetry_order
_atom_site_calc_flag
_atom_site_refinement_flags_posn
P1 P 0.87759(8) 0.74184(3) 0.31364(5) 0.0333(2) Uani 1 1 d .
P2 P 1.08602(8) 0.71894(3) 0.35460(6) 0.0342(2) Uani 1 1 d .
O1 O 0.8961(2) 0.64358(8) 0.40349(13) 0.0273(5) Uani 1 1 d .
O2 O 1.1197(2) 0.61740(9) 0.44011(15) 0.0361(5) Uani 1 1 d .
N1 N 0.5553(2) 0.69112(10) 0.30334(15) 0.0252(5) Uani 1 1 d .
N2 N 0.6050(2) 0.62919(10) 0.40549(14) 0.0231(5) Uani 1 1 d .
C1 C 0.7291(4) 0.65535(15) 0.0855(2) 0.0445(8) Uani 1 1 d .
H1A H 0.7157 0.6779 0.0332 0.067 Uiso 1 1 calc GR
H1B H 0.7387 0.6145 0.0719 0.067 Uiso 1 1 calc GR
H1C H 0.8141 0.6685 0.1213 0.067 Uiso 1 1 calc GR
C2 C 0.6030(3) 0.66342(12) 0.13248(19) 0.0299(6) Uani 1 1 d .
H2 H 0.6154 0.6377 0.1832 0.036 Uiso 1 1 calc R
C3 C 0.4682(4) 0.64554(15) 0.0763(2) 0.0442(8) Uani 1 1 d .
H3A H 0.3882 0.6502 0.1076 0.066 Uiso 1 1 calc GR
H3B H 0.4753 0.6051 0.0597 0.066 Uiso 1 1 calc GR
H3C H 0.4548 0.6699 0.0257 0.066 Uiso 1 1 calc GR
C4 C 0.5907(3) 0.72520(12) 0.16267(19) 0.0276(6) Uani 1 1 d .
C5 C 0.6009(3) 0.77133(13) 0.1086(2) 0.0329(7) Uani 1 1 d .
H5 H 0.6187 0.7643 0.0525 0.039 Uiso 1 1 calc R
C6 C 0.5856(3) 0.82773(13) 0.1354(2) 0.0362(7) Uani 1 1 d .
H6 H 0.5941 0.8588 0.0978 0.043 Uiso 1 1 calc R
C7 C 0.5580(3) 0.83871(13) 0.2163(2) 0.0356(7) Uani 1 1 d .
H7 H 0.5470 0.8775 0.2336 0.043 Uiso 1 1 calc R
C8 C 0.5459(3) 0.79427(13) 0.2730(2) 0.0339(7) Uani 1 1 d .
C9 C 0.5648(3) 0.73810(12) 0.24424(18) 0.0260(6) Uani 1 1 d .
C10 C 0.6319(5) 0.8400(3) 0.4135(3) 0.096(2) Uani 1 1 d .
H10A H 0.7188 0.8176 0.4171 0.145 Uiso 1 1 calc GR
H10B H 0.6083 0.8466 0.4705 0.145 Uiso 1 1 calc GR
H10C H 0.6446 0.8771 0.3864 0.145 Uiso 1 1 calc GR
C11 C 0.5150(5) 0.80717(15) 0.3623(2) 0.0526(11) Uani 1 1 d .
H11 H 0.5045 0.7695 0.3912 0.063 Uiso 1 1 calc R
C12 C 0.3792(4) 0.84040(16) 0.3617(2) 0.0452(8) Uani 1 1 d .
H12A H 0.3020 0.8185 0.3302 0.068 Uiso 1 1 calc GR
H12B H 0.3872 0.8779 0.3345 0.068 Uiso 1 1 calc GR
H12C H 0.3605 0.8462 0.4198 0.068 Uiso 1 1 calc GR
C13 C 0.4312(3) 0.66519(13) 0.31711(19) 0.0290(6) Uani 1 1 d .
H13 H 0.3409 0.6729 0.2874 0.035 Uiso 1 1 calc R
C14 C 0.4615(3) 0.62722(13) 0.37986(18) 0.0279(6) Uani 1 1 d .
H14 H 0.3964 0.6032 0.4028 0.034 Uiso 1 1 calc R
C15 C 0.6681(3) 0.60352(11) 0.48480(17) 0.0225(6) Uani 1 1 d .
C16 C 0.7180(3) 0.54693(12) 0.48471(18) 0.0244(6) Uani 1 1 d .
C17 C 0.7696(3) 0.52286(12) 0.56257(19) 0.0271(6) Uani 1 1 d .
H17 H 0.8032 0.4843 0.5649 0.033 Uiso 1 1 calc R
C18 C 0.7730(3) 0.55419(13) 0.63684(19) 0.0289(6) Uani 1 1 d .
H18 H 0.8099 0.5373 0.6893 0.035 Uiso 1 1 calc R
C19 C 0.7222(3) 0.61022(13) 0.63411(18) 0.0289(6) Uani 1 1 d .
H19 H 0.7243 0.6313 0.6853 0.035 Uiso 1 1 calc R
C20 C 0.6683(3) 0.63631(12) 0.55838(18) 0.0246(6) Uani 1 1 d .
C21 C 0.7183(3) 0.51193(12) 0.40446(18) 0.0262(6) Uani 1 1 d .
H21 H 0.6795 0.5364 0.3552 0.031 Uiso 1 1 calc R
C22 C 0.6264(3) 0.45798(13) 0.4058(2) 0.0335(7) Uani 1 1 d .
H22A H 0.6648 0.4331 0.4528 0.050 Uiso 1 1 calc GR
H22B H 0.6248 0.4370 0.3525 0.050 Uiso 1 1 calc GR
H22C H 0.5308 0.4694 0.4129 0.050 Uiso 1 1 calc GR
C23 C 0.8681(3) 0.49408(13) 0.3935(2) 0.0333(7) Uani 1 1 d .
H23A H 0.9275 0.5285 0.3947 0.050 Uiso 1 1 calc GR
H23B H 0.8673 0.4743 0.3393 0.050 Uiso 1 1 calc GR
H23C H 0.9053 0.4681 0.4395 0.050 Uiso 1 1 calc GR
C24 C 0.6098(3) 0.69739(12) 0.55755(19) 0.0294(6) Uani 1 1 d .
H24 H 0.6033 0.7125 0.4986 0.035 Uiso 1 1 calc R
C25 C 0.4648(4) 0.69856(16) 0.5832(3) 0.0599(11) Uani 1 1 d .
H25A H 0.4019 0.6744 0.5445 0.090 Uiso 1 1 calc GR
H25B H 0.4297 0.7383 0.5809 0.090 Uiso 1 1 calc GR
H25C H 0.4685 0.6838 0.6409 0.090 Uiso 1 1 calc GR
C26 C 0.7050(4) 0.73743(16) 0.6149(3) 0.0638(13) Uani 1 1 d .
H26A H 0.7058 0.7256 0.6738 0.096 Uiso 1 1 calc GR
H26B H 0.6702 0.7771 0.6077 0.096 Uiso 1 1 calc GR
H26C H 0.8003 0.7354 0.6002 0.096 Uiso 1 1 calc GR
C27 C 0.6630(3) 0.66879(11) 0.35776(17) 0.0232(6) Uani 1 1 d .
C28 C 0.8084(3) 0.68337(12) 0.35952(18) 0.0265(6) Uani 1 1 d .
C29 C 1.0413(3) 0.65347(13) 0.40507(19) 0.0294(7) Uani 1 1 d .
O3 O 1.0017(4) 0.50125(16) 0.1879(3) 0.0911(11) Uani 1 1 d .
C30 C 1.0051(5) 0.55978(19) 0.2218(3) 0.0667(12) Uani 1 1 d .
H30A H 1.0447 0.5601 0.2823 0.080 Uiso 1 1 calc R
H30B H 0.9098 0.5766 0.2156 0.080 Uiso 1 1 calc R
C31 C 1.0973(5) 0.5928(2) 0.1703(3) 0.0703(13) Uani 1 1 d .
H31A H 1.0698 0.6339 0.1650 0.084 Uiso 1 1 calc R
H31B H 1.1972 0.5900 0.1947 0.084 Uiso 1 1 calc R
C32 C 1.0693(7) 0.5625(3) 0.0881(5) 0.108(2) Uani 1 1 d .
H32A H 1.1552 0.5600 0.0607 0.129 Uiso 1 1 calc R
H32B H 0.9953 0.5824 0.0496 0.129 Uiso 1 1 calc R
C33 C 1.0222(11) 0.5042(2) 0.1111(4) 0.152(4) Uani 1 1 d .
H33 H 1.0089 0.4728 0.0727 0.182 Uiso 1 1 calc R

loop_
_atom_site_aniso_label
_atom_site_aniso_U_11
_atom_site_aniso_U_22
_atom_site_aniso_U_33
_atom_site_aniso_U_23
_atom_site_aniso_U_13
_atom_site_aniso_U_12
P1 0.0276(4) 0.0300(4) 0.0426(5) 0.0102(3) 0.0050(3) -0.0001(3)
P2 0.0272(4) 0.0310(4) 0.0453(5) 0.0063(4) 0.0083(4) -0.0009(3)
O1 0.0226(10) 0.0256(10) 0.0335(11) 0.0051(8) 0.0025(8) 0.0023(8)
O2 0.0243(10) 0.0308(11) 0.0521(14) 0.0067(10) 0.0011(10) 0.0046(9)
N1 0.0240(12) 0.0244(12) 0.0264(12) 0.0020(10) 0.0005(10) 0.0033(9)
N2 0.0208(11) 0.0234(12) 0.0247(12) 0.0006(9) 0.0022(9) 0.0002(9)
C1 0.0410(19) 0.0360(18) 0.061(2) -0.0045(16) 0.0215(17) 0.0023(15)
C2 0.0325(16) 0.0258(15) 0.0320(16) 0.0018(12) 0.0069(13) 0.0039(12)
C3 0.0412(19) 0.0342(17) 0.055(2) -0.0107(16) -0.0008(16) -0.0008(15)
C4 0.0205(14) 0.0283(15) 0.0334(16) 0.0027(12) 0.0014(12) 0.0009(11)
C5 0.0298(16) 0.0321(16) 0.0371(17) 0.0050(13) 0.0059(13) 0.0016(12)
C6 0.0310(16) 0.0287(16) 0.048(2) 0.0110(14) 0.0019(14) 0.0002(13)
C7 0.0340(17) 0.0241(15) 0.046(2) -0.0020(13) -0.0050(14) 0.0018(12)
C8 0.0334(16) 0.0310(16) 0.0339(17) -0.0014(13) -0.0068(13) 0.0091(13)
C9 0.0224(14) 0.0254(14) 0.0285(15) 0.0029(12) -0.0028(11) 0.0026(11)
C10 0.066(3) 0.137(5) 0.074(3) -0.069(3) -0.036(3) 0.052(3)
C11 0.090(3) 0.0341(18) 0.0282(18) -0.0028(14) -0.0096(18) 0.0207(19)
C12 0.055(2) 0.045(2) 0.0372(19) -0.0060(15) 0.0124(16) -0.0104(17)
C13 0.0198(14) 0.0338(16) 0.0323(16) -0.0015(13) 0.0004(12) 0.0014(12)
C14 0.0194(13) 0.0311(15) 0.0328(16) -0.0018(12) 0.0017(12) -0.0026(11)
C15 0.0187(13) 0.0238(13) 0.0248(14) 0.0041(11) 0.0026(11) -0.0016(10)
C16 0.0168(13) 0.0260(14) 0.0310(15) 0.0011(12) 0.0048(11) -0.0014(11)
C17 0.0214(13) 0.0248(14) 0.0349(16) 0.0034(12) 0.0028(12) 0.0018(11)
C18 0.0227(14) 0.0351(16) 0.0279(15) 0.0046(12) -0.0002(12) -0.0013(12)
C19 0.0283(15) 0.0321(16) 0.0256(15) -0.0021(12) 0.0011(12) -0.0049(12)
C20 0.0196(13) 0.0250(14) 0.0296(15) -0.0005(12) 0.0045(11) -0.0041(11)
C21 0.0256(14) 0.0248(14) 0.0286(15) 0.0002(12) 0.0054(12) 0.0013(11)
C22 0.0295(15) 0.0327(16) 0.0380(17) -0.0054(13) 0.0034(13) -0.0063(13)
C23 0.0288(16) 0.0288(15) 0.0443(18) -0.0054(13) 0.0124(13) -0.0012(12)
C24 0.0328(16) 0.0233(14) 0.0321(16) -0.0017(12) 0.0048(13) 0.0008(12)
C25 0.040(2) 0.0356(19) 0.107(4) -0.004(2) 0.023(2) 0.0084(16)
C26 0.043(2) 0.036(2) 0.106(4) -0.022(2) -0.012(2) 0.0014(16)
C27 0.0245(14) 0.0205(13) 0.0238(14) -0.0008(11) 0.0010(11) 0.0022(11)
C28 0.0250(14) 0.0240(14) 0.0303(15) 0.0020(12) 0.0029(12) 0.0018(11)
C29 0.0244(14) 0.0276(15) 0.0358(17) -0.0018(13) 0.0024(12) 0.0007(12)
O3 0.108(3) 0.072(2) 0.095(3) 0.007(2) 0.019(2) -0.024(2)
C30 0.078(3) 0.059(3) 0.065(3) 0.005(2) 0.016(2) -0.014(2)
C31 0.062(3) 0.058(3) 0.095(4) 0.002(3) 0.028(3) -0.004(2)
C32 0.096(4) 0.096(4) 0.144(6) 0.058(4) 0.060(4) 0.021(3)
C33 0.332(12) 0.048(3) 0.108(5) -0.008(3) 0.149(7) -0.043(5)

loop_
_atom_type_symbol
_atom_type_description
_atom_type_scat_dispersion_real
_atom_type_scat_dispersion_imag
_atom_type_scat_source
C C 0.0033 0.0016 'International Tables Vol C Tables 4.2.6.8 and 6.1.1.4'
H H 0.0000 0.0000 'International Tables Vol C Tables 4.2.6.8 and 6.1.1.4'
N N 0.0061 0.0033 'International Tables Vol C Tables 4.2.6.8 and 6.1.1.4'
O O 0.0106 0.0060 'International Tables Vol C Tables 4.2.6.8 and 6.1.1.4'
P P 0.1023 0.0942 'International Tables Vol C Tables 4.2.6.8 and 6.1.1.4'

loop_
_geom_angle_atom_site_label_1
_geom_angle_atom_site_label_2
_geom_angle_atom_site_label_3
_geom_angle
C28 P1 P2 94.46(10)
C29 P2 P1 94.36(10)
C28 O1 C29 115.9(2)
C13 N1 C9 124.2(2)
C27 N1 C9 126.2(2)
C27 N1 C13 109.4(2)
C14 N2 C15 121.6(2)
C27 N2 C14 109.0(2)
C27 N2 C15 127.5(2)
H1A C1 H1B 109.5
H1A C1 H1C 109.5
H1B C1 H1C 109.5
C2 C1 H1A 109.5
C2 C1 H1B 109.5
C2 C1 H1C 109.5
C1 C2 H2 108.1
C1 C2 C3 110.3(3)
C3 C2 H2 108.1
C4 C2 C1 111.9(3)
C4 C2 H2 108.1
C4 C2 C3 110.1(2)
C2 C3 H3A 109.5
C2 C3 H3B 109.5
C2 C3 H3C 109.5
H3A C3 H3B 109.5
H3A C3 H3C 109.5
H3B C3 H3C 109.5
C5 C4 C2 120.9(3)
C5 C4 C9 117.0(3)
C9 C4 C2 122.1(3)
C4 C5 H5 119.5
C4 C5 C6 121.0(3)
C6 C5 H5 119.5
C5 C6 H6 119.9
C7 C6 C5 120.3(3)
C7 C6 H6 119.9
C6 C7 H7 119.4
C6 C7 C8 121.3(3)
C8 C7 H7 119.4
C7 C8 C9 116.7(3)
C7 C8 C11 120.6(3)
C9 C8 C11 122.7(3)
C4 C9 N1 118.9(2)
C4 C9 C8 123.7(3)
C8 C9 N1 117.4(3)
H10A C10 H10B 109.5
H10A C10 H10C 109.5
H10B C10 H10C 109.5
C11 C10 H10A 109.5
C11 C10 H10B 109.5
C11 C10 H10C 109.5
C8 C11 H11 107.8
C10 C11 C8 112.4(4)
C10 C11 H11 107.8
C10 C11 C12 109.1(3)
C12 C11 C8 111.8(3)
C12 C11 H11 107.8
C11 C12 H12A 109.5
C11 C12 H12B 109.5
C11 C12 H12C 109.5
H12A C12 H12B 109.5
H12A C12 H12C 109.5
H12B C12 H12C 109.5
N1 C13 H13 126.2
C14 C13 N1 107.5(2)
C14 C13 H13 126.2
N2 C14 H14 126.1
C13 C14 N2 107.9(3)
C13 C14 H14 126.1
C16 C15 N2 119.1(2)
C16 C15 C20 123.4(3)
C20 C15 N2 117.5(2)
C15 C16 C21 122.9(2)
C17 C16 C15 117.1(3)
C17 C16 C21 120.0(2)
C16 C17 H17 119.4
C18 C17 C16 121.2(3)
C18 C17 H17 119.4
C17 C18 H18 120.1
C19 C18 C17 119.8(3)
C19 C18 H18 120.1
C18 C19 H19 119.2
C18 C19 C20 121.6(3)
C20 C19 H19 119.2
C15 C20 C24 122.7(2)
C19 C20 C15 116.9(3)
C19 C20 C24 120.4(3)
C16 C21 H21 108.6
C16 C21 C22 110.9(2)
C16 C21 C23 110.5(2)
C22 C21 H21 108.6
C23 C21 H21 108.6
C23 C21 C22 109.6(2)
C21 C22 H22A 109.5
C21 C22 H22B 109.5
C21 C22 H22C 109.5
H22A C22 H22B 109.5
H22A C22 H22C 109.5
H22B C22 H22C 109.5
C21 C23 H23A 109.5
C21 C23 H23B 109.5
C21 C23 H23C 109.5
H23A C23 H23B 109.5
H23A C23 H23C 109.5
H23B C23 H23C 109.5
C20 C24 H24 108.0
C25 C24 C20 111.7(3)
C25 C24 H24 108.0
C25 C24 C26 109.2(3)
C26 C24 C20 111.7(3)
C26 C24 H24 108.0
C24 C25 H25A 109.5
C24 C25 H25B 109.5
C24 C25 H25C 109.5
H25A C25 H25B 109.5
H25A C25 H25C 109.5
H25B C25 H25C 109.5
C24 C26 H26A 109.5
C24 C26 H26B 109.5
C24 C26 H26C 109.5
H26A C26 H26B 109.5
H26A C26 H26C 109.5
H26B C26 H26C 109.5
N1 C27 C28 125.3(3)
N2 C27 N1 106.2(2)
N2 C27 C28 128.4(2)
O1 C28 P1 120.0(2)
O1 C28 C27 112.4(2)
C27 C28 P1 127.7(2)
O1 C29 P2 115.2(2)
O2 C29 P2 128.1(2)
O2 C29 O1 116.7(3)
C33 O3 C30 108.0(4)
O3 C30 H30A 110.8
O3 C30 H30B 110.8
O3 C30 C31 104.9(4)
H30A C30 H30B 108.9
C31 C30 H30A 110.8
C31 C30 H30B 110.8
C30 C31 H31A 111.5
C30 C31 H31B 111.5
H31A C31 H31B 109.3
C32 C31 C30 101.2(4)
C32 C31 H31A 111.5
C32 C31 H31B 111.5
C31 C32 H32A 111.0
C31 C32 H32B 111.0
C31 C32 C33 103.7(5)
H32A C32 H32B 109.0
C33 C32 H32A 111.0
C33 C32 H32B 111.0
O3 C33 C32 112.3(5)
O3 C33 H33 123.8
C32 C33 H33 123.8

loop_
_geom_bond_atom_site_label_1
_geom_bond_atom_site_label_2
_geom_bond_distance
P1 P2 2.0934(11)
P1 C28 1.719(3)
P2 C29 1.799(3)
O1 C28 1.377(3)
O1 C29 1.414(3)
O2 C29 1.212(4)
N1 C9 1.453(4)
N1 C13 1.382(4)
N1 C27 1.362(3)
N2 C14 1.387(4)
N2 C15 1.456(3)
N2 C27 1.362(4)
C1 H1A 0.9800
C1 H1B 0.9800
C1 H1C 0.9800
C1 C2 1.524(4)
C2 H2 1.0000
C2 C3 1.532(4)
C2 C4 1.522(4)
C3 H3A 0.9800
C3 H3B 0.9800
C3 H3C 0.9800
C4 C5 1.387(4)
C4 C9 1.393(4)
C5 H5 0.9500
C5 C6 1.390(4)
C6 H6 0.9500
C6 C7 1.380(5)
C7 H7 0.9500
C7 C8 1.388(5)
C8 C9 1.402(4)
C8 C11 1.526(5)
C10 H10A 0.9800
C10 H10B 0.9800
C10 H10C 0.9800
C10 C11 1.505(6)
C11 H11 1.0000
C11 C12 1.517(5)
C12 H12A 0.9800
C12 H12B 0.9800
C12 H12C 0.9800
C13 H13 0.9500
C13 C14 1.337(4)
C14 H14 0.9500
C15 C16 1.398(4)
C15 C20 1.400(4)
C16 C17 1.392(4)
C16 C21 1.518(4)
C17 H17 0.9500
C17 C18 1.389(4)
C18 H18 0.9500
C18 C19 1.387(4)
C19 H19 0.9500
C19 C20 1.389(4)
C20 C24 1.524(4)
C21 H21 1.0000
C21 C22 1.535(4)
C21 C23 1.534(4)
C22 H22A 0.9800
C22 H22B 0.9800
C22 H22C 0.9800
C23 H23A 0.9800
C23 H23B 0.9800
C23 H23C 0.9800
C24 H24 1.0000
C24 C25 1.509(5)
C24 C26 1.522(5)
C25 H25A 0.9800
C25 H25B 0.9800
C25 H25C 0.9800
C26 H26A 0.9800
C26 H26B 0.9800
C26 H26C 0.9800
C27 C28 1.437(4)
O3 C30 1.460(6)
O3 C33 1.273(6)
C30 H30A 0.9900
C30 H30B 0.9900
C30 C31 1.501(6)
C31 H31A 0.9900
C31 H31B 0.9900
C31 C32 1.482(8)
C32 H32A 0.9900
C32 H32B 0.9900
C32 C33 1.488(7)
C33 H33 0.9500

loop_
_geom_torsion_atom_site_label_1
_geom_torsion_atom_site_label_2
_geom_torsion_atom_site_label_3
_geom_torsion_atom_site_label_4
_geom_torsion
P1 P2 C29 O1 -3.2(2)
P1 P2 C29 O2 177.1(3)
P2 P1 C28 O1 -0.3(2)
P2 P1 C28 C27 -179.5(3)
N1 C13 C14 N2 -0.1(3)
N1 C27 C28 P1 16.4(4)
N1 C27 C28 O1 -162.9(2)
N2 C15 C16 C17 -176.1(2)
N2 C15 C16 C21 4.2(4)
N2 C15 C20 C19 176.7(2)
N2 C15 C20 C24 -2.0(4)
N2 C27 C28 P1 -166.9(2)
N2 C27 C28 O1 13.8(4)
C1 C2 C4 C5 47.9(4)
C1 C2 C4 C9 -133.9(3)
C2 C4 C5 C6 178.1(3)
C2 C4 C9 N1 2.7(4)
C2 C4 C9 C8 -176.7(3)
C3 C2 C4 C5 -75.2(4)
C3 C2 C4 C9 103.0(3)
C4 C5 C6 C7 -0.8(5)
C5 C4 C9 N1 -179.1(2)
C5 C4 C9 C8 1.5(4)
C5 C6 C7 C8 0.5(5)
C6 C7 C8 C9 0.7(4)
C6 C7 C8 C11 -179.8(3)
C7 C8 C9 N1 178.8(3)
C7 C8 C9 C4 -1.8(4)
C7 C8 C11 C10 -65.0(4)
C7 C8 C11 C12 58.1(4)
C9 N1 C13 C14 -175.2(3)
C9 N1 C27 N2 175.1(2)
C9 N1 C27 C28 -7.6(4)
C9 C4 C5 C6 -0.2(4)
C9 C8 C11 C10 114.4(4)
C9 C8 C11 C12 -122.5(3)
C11 C8 C9 N1 -0.6(4)
C11 C8 C9 C4 178.8(3)
C13 N1 C9 C4 -94.2(3)
C13 N1 C9 C8 85.2(3)
C13 N1 C27 N2 -0.3(3)
C13 N1 C27 C28 177.0(3)
C14 N2 C15 C16 93.3(3)
C14 N2 C15 C20 -83.2(3)
C14 N2 C27 N1 0.2(3)
C14 N2 C27 C28 -177.0(3)
C15 N2 C14 C13 165.4(2)
C15 N2 C27 N1 -164.1(2)
C15 N2 C27 C28 18.7(5)
C15 C16 C17 C18 -0.9(4)
C15 C16 C21 C22 -118.4(3)
C15 C16 C21 C23 119.9(3)
C15 C20 C24 C25 100.6(4)
C15 C20 C24 C26 -136.7(3)
C16 C15 C20 C19 0.4(4)
C16 C15 C20 C24 -178.3(3)
C16 C17 C18 C19 1.0(4)
C17 C16 C21 C22 61.9(3)
C17 C16 C21 C23 -59.8(3)
C17 C18 C19 C20 -0.4(4)
C18 C19 C20 C15 -0.3(4)
C18 C19 C20 C24 178.4(3)
C19 C20 C24 C25 -78.0(4)
C19 C20 C24 C26 44.7(4)
C20 C15 C16 C17 0.1(4)
C20 C15 C16 C21 -179.6(2)
C21 C16 C17 C18 178.9(3)
C27 N1 C9 C4 91.1(3)
C27 N1 C9 C8 -89.5(3)
C27 N1 C13 C14 0.3(3)
C27 N2 C14 C13 -0.1(3)
C27 N2 C15 C16 -104.2(3)
C27 N2 C15 C20 79.4(3)
C28 O1 C29 P2 3.7(3)
C28 O1 C29 O2 -176.6(3)
C29 O1 C28 P1 -2.0(3)
C29 O1 C28 C27 177.4(2)
O3 C30 C31 C32 31.1(5)
C30 O3 C33 C32 11.2(9)
C30 C31 C32 C33 -24.3(7)
C31 C32 C33 O3 9.3(9)
C33 O3 C30 C31 -27.2(7)
